data_7716509
loop_
_publ_author_name
'Beckmann, J. Louis'
'Tiessen, Natalia'
'Neumann, Beate'
'Stammler, Hans-Georg'
'Hoge, Berthold'
'Mitzel, Norbert W.'

_publ_section_title
;
 Polydentate chalcogen bonding: anion trapping with a water-stable host
 compound carrying Se-CF<sub>3</sub> functions.
;
_journal_issue 29
_journal_name_full 'Dalton transactions (Cambridge, England : 2003)'
_journal_page_first 12234
_journal_page_last 12239
_journal_paper_doi 10.1039/d4dt01730g
_journal_volume 53
_journal_year 2024
_chemical_formula_moiety 'I, C40 H100 N13 P4, C3 H6 O'
_chemical_formula_sum 'C43 H106 I N13 O P4'
_chemical_formula_weight 1072.18
_space_group_crystal_system monoclinic
_space_group_IT_number 14
_space_group_name_Hall '-P 2yn'
_space_group_name_H-M_alt 'P 1 21/n 1'
_atom_sites_solution_hydrogens mixed
_atom_sites_solution_primary dual
_audit_creation_date 2022-02-04
_audit_creation_method
;
Olex2 1.3-ac4
(compiled 2019.04.23 svn.r3594 for Rigaku Oxford Diffraction, GUI svn.r5739)
;
_audit_update_record
;
2024-03-05 deposited with the CCDC.	2024-07-02 downloaded from the CCDC.
;
_cell_angle_alpha 90
_cell_angle_beta 99.9320(10)
_cell_angle_gamma 90
_cell_formula_units_Z 4
_cell_length_a 11.2326(2)
_cell_length_b 26.7724(4)
_cell_length_c 19.2696(3)
_cell_measurement_reflns_used 59836
_cell_measurement_temperature 100.00(11)
_cell_measurement_theta_max 34.0940
_cell_measurement_theta_min 1.9390
_cell_volume 5707.98(16)
_computing_cell_refinement 'CrysAlisPro 1.171.41.119a (Rigaku OD, 2021)'
_computing_data_collection 'CrysAlisPro 1.171.41.119a (Rigaku OD, 2021)'
_computing_data_reduction 'CrysAlisPro 1.171.41.119a (Rigaku OD, 2021)'
_computing_molecular_graphics 'Olex2 (Dolomanov et al., 2009)'
_computing_publication_material 'Olex2 (Dolomanov et al., 2009)'
_computing_structure_refinement 'ShelXL (Sheldrick, 2015)'
_computing_structure_solution 'ShelXT (Sheldrick, 2015)'
_diffrn_ambient_environment N~2~
_diffrn_ambient_temperature 100.00(11)
_diffrn_detector 'CCD plate'
_diffrn_detector_area_resol_mean 8.0951
_diffrn_detector_type Eos
_diffrn_measured_fraction_theta_full 0.999
_diffrn_measured_fraction_theta_max 0.962
_diffrn_measurement_details
;
List of Runs (angles in degrees, time in seconds):

  # Type    Start    End  Width  t~exp~   \w     \q     \k     \f   Frames
#--------------------------------------------------------------------------
  1  \w    -39.00  61.00   1.00   22.00    --   31.19 -77.00-174.00  100
  2  \w      6.00 104.00   1.00   22.00    --   31.19  38.00 150.00   98
  3  \w     11.00 100.00   1.00   22.00    --   31.19  57.00  30.00   89
  4  \w    -38.00  53.00   1.00   22.00    --   31.19 -57.00  90.00   91
  5  \w     11.00 100.00   1.00   22.00    --   31.19  57.00 -30.00   89
  6  \w    -10.00  16.00   1.00   22.00    --   31.19  98.00  89.77   26
  7  \w    -41.00  57.00   1.00   22.00    --   31.19 -38.00 -30.00   98
  8  \w    -38.00  53.00   1.00   22.00    --   31.19 -57.00-120.00   91
  9  \w    -11.00  15.00   1.00   22.00    --   31.19  99.00-153.34   26
 10  \w    -15.00  73.00   1.00   22.00    --   31.19 -99.00  60.00   88
 11  \w    -11.00  15.00   1.00   22.00    --   31.19  99.00 -63.00   26
 12  \w    -11.00  15.00   1.00   22.00    --   31.19 100.00 145.18   26
 13  \w     39.00 107.00   1.00   22.00    --   31.19 178.00  60.00   68
 14  \w     11.00 100.00   1.00   22.00    --   31.19  57.00-120.00   89
 15  \w    -42.00   7.00   1.00   22.00    --  -23.50 -77.00  30.00   49
 16  \w    -99.00 -39.00   1.00   22.00    --  -23.50-178.00 -90.00   60
 17  \w    -11.00  15.00   1.00   22.00    --   31.19  99.00  21.60   26
 18  \w     37.00 108.00   1.00   22.00    --   31.19-178.00  30.00   71
 19  \w      6.00 104.00   1.00   22.00    --   31.19  38.00 -30.00   98
 20  \w     11.00 100.00   1.00   22.00    --   31.19  57.00-150.00   89
 21  \w     -7.00  23.00   1.00   22.00    --   31.19  92.00-137.15   30
 22  \w    -15.00  73.00   1.00   22.00    --   31.19 -99.00 -90.00   88
 23  \w    -10.00   4.00   1.00   22.00    --   31.19  98.00 123.21   14
;
_diffrn_measurement_device 'four-circle diffractometer'
_diffrn_measurement_device_type 'SuperNova, Single source at offset/far, Eos'
_diffrn_measurement_method '\w scans'
_diffrn_orient_matrix_type 'CrysAlisPro convention (1999,Acta A55,543-557)'
_diffrn_orient_matrix_UB_11 0.0606424000
_diffrn_orient_matrix_UB_12 0.0083240000
_diffrn_orient_matrix_UB_13 0.0031080000
_diffrn_orient_matrix_UB_21 -0.0196168000
_diffrn_orient_matrix_UB_22 0.0206628000
_diffrn_orient_matrix_UB_23 -0.0220797000
_diffrn_orient_matrix_UB_31 -0.0069526000
_diffrn_orient_matrix_UB_32 0.0143368000
_diffrn_orient_matrix_UB_33 0.0299842000
_diffrn_radiation_monochromator mirror
_diffrn_radiation_probe x-ray
_diffrn_radiation_type 'Mo K\a'
_diffrn_radiation_wavelength 0.71073
_diffrn_reflns_av_R_equivalents 0.0581
_diffrn_reflns_av_unetI/netI 0.0308
_diffrn_reflns_Laue_measured_fraction_full 0.999
_diffrn_reflns_Laue_measured_fraction_max 0.962
_diffrn_reflns_limit_h_max 17
_diffrn_reflns_limit_h_min -17
_diffrn_reflns_limit_k_max 42
_diffrn_reflns_limit_k_min -41
_diffrn_reflns_limit_l_max 30
_diffrn_reflns_limit_l_min -30
_diffrn_reflns_number 243682
_diffrn_reflns_point_group_measured_fraction_full 0.999
_diffrn_reflns_point_group_measured_fraction_max 0.962
_diffrn_reflns_theta_full 25.242
_diffrn_reflns_theta_max 34.441
_diffrn_reflns_theta_min 1.862
_diffrn_source 'micro-focus sealed X-ray tube'
_diffrn_source_type 'SuperNova (Mo) X-ray Source'
_exptl_absorpt_coefficient_mu 0.716
_exptl_absorpt_correction_T_max 1.000
_exptl_absorpt_correction_T_min 0.533
_exptl_absorpt_correction_type gaussian
_exptl_absorpt_process_details
;
CrysAlisPro 1.171.41.119a (Rigaku Oxford Diffraction, 2021)
Numerical absorption correction based on gaussian integration over
a multifaceted crystal model
Empirical absorption correction using spherical harmonics,
implemented in SCALE3 ABSPACK scaling algorithm.
;
_exptl_crystal_colour 'clear colourless'
_exptl_crystal_colour_lustre clear
_exptl_crystal_colour_primary colourless
_exptl_crystal_density_diffrn 1.248
_exptl_crystal_description irregular
_exptl_crystal_F_000 2304
_exptl_crystal_size_max 0.32
_exptl_crystal_size_mid 0.228
_exptl_crystal_size_min 0.139
_refine_diff_density_max 0.579
_refine_diff_density_min -0.679
_refine_diff_density_rms 0.069
_refine_ls_extinction_method none
_refine_ls_goodness_of_fit_ref 1.038
_refine_ls_hydrogen_treatment mixed
_refine_ls_matrix_type full
_refine_ls_number_parameters 647
_refine_ls_number_reflns 23174
_refine_ls_number_restraints 0
_refine_ls_restrained_S_all 1.038
_refine_ls_R_factor_all 0.0496
_refine_ls_R_factor_gt 0.0349
_refine_ls_shift/su_max 0.002
_refine_ls_shift/su_mean 0.000
_refine_ls_structure_factor_coef Fsqd
_refine_ls_weighting_details 'w=1/[\s^2^(Fo^2^)+(0.0289P)^2^+3.0070P] where P=(Fo^2^+2Fc^2^)/3'
_refine_ls_weighting_scheme calc
_refine_ls_wR_factor_gt 0.0767
_refine_ls_wR_factor_ref 0.0825
_reflns_Friedel_coverage 0.000
_reflns_number_gt 18704
_reflns_number_total 23174
_reflns_threshold_expression 'I > 2\s(I)'
_cod_data_source_file d4dt01730g2.cif
_cod_data_source_block '[7xH]IxMe2CO'
_cod_depositor_comments 'Adding full bibliography for 7716503--7716512.cif.'
_cod_database_code 7716509
_shelx_shelxl_version_number 2018/3
_chemical_oxdiff_formula 'C42 H106 N13 I O P4 '
_shelx_space_group_comment
;
The symmetry employed for this shelxl refinement is uniquely defined
by the following loop, which should always be used as a source of
symmetry information in preference to the above space-group names.
They are only intended as comments.
;
_diffrn_oxdiff_digest_frames
;
01a80a082f80993de43b4eace4da755ab101532f233
;
_reflns_odcompleteness_completeness 99.98
_reflns_odcompleteness_iscentric 1
_reflns_odcompleteness_theta 32.50
_olex2_refinement_description
;
1. Fixed Uiso
 At 1.2 times of:
  All C(H,H) groups
 At 1.5 times of:
  All C(H,H,H) groups
2. Uiso/Uaniso restraints and constraints
Uanis(C43B) = Uanis(C43A)
3. Others
 Sof(C33B)=Sof(H33C)=Sof(H33D)=Sof(C34B)=Sof(H34D)=Sof(H34E)=Sof(H34F)=1-FVAR(1)
 Sof(C33A)=Sof(H33A)=Sof(H33B)=Sof(C34A)=Sof(H34A)=Sof(H34B)=Sof(H34C)=FVAR(1)
 Sof(I1B)=1-FVAR(2)
 Sof(I1A)=FVAR(2)
 Sof(O1B)=Sof(C41B)=Sof(H41D)=Sof(H41E)=Sof(H41F)=Sof(C42B)=Sof(C43B)=
 Sof(H43D)=Sof(H43E)=Sof(H43F)=1-FVAR(3)
 Sof(O1A)=Sof(C41A)=Sof(H41A)=Sof(H41B)=Sof(H41C)=Sof(C42A)=Sof(C43A)=
 Sof(H43A)=Sof(H43B)=Sof(H43C)=FVAR(3)
4.a Secondary CH2 refined with riding coordinates:
 C5(H5A,H5B), C7(H7A,H7B), C9(H9A,H9B), C11(H11A,H11B), C13(H13A,H13B),
 C15(H15A,H15B), C17(H17A,H17B), C19(H19A,H19B), C21(H21A,H21B), C23(H23A,H23B),
  C25(H25A,H25B), C27(H27A,H27B), C29(H29A,H29B), C31(H31A,H31B), C33A(H33A,
 H33B), C33B(H33C,H33D), C35(H35A,H35B), C37(H37A,H37B), C39(H39A,H39B)
4.b Me refined with riding coordinates:
 C41B(H41D,H41E,H41F), C43B(H43D,H43E,H43F)
4.c Idealised Me refined as rotating group:
 C2(H2A,H2B,H2C), C3(H3A,H3B,H3C), C4(H4A,H4B,H4C), C6(H6A,H6B,H6C), C8(H8A,
 H8B,H8C), C10(H10A,H10B,H10C), C12(H12A,H12B,H12C), C14(H14A,H14B,H14C),
 C16(H16A,H16B,H16C), C18(H18A,H18B,H18C), C20(H20A,H20B,H20C), C22(H22A,H22B,
 H22C), C24(H24A,H24B,H24C), C26(H26A,H26B,H26C), C28(H28A,H28B,H28C), C30(H30A,
 H30B,H30C), C32(H32A,H32B,H32C), C34A(H34A,H34B,H34C), C34B(H34D,H34E,H34F),
 C36(H36A,H36B,H36C), C38(H38A,H38B,H38C), C40(H40A,H40B,H40C), C41A(H41A,H41B,
 H41C), C43A(H43A,H43B,H43C)
;
_olex2_date_sample_data_collection 2022-02-02
_olex2_submission_special_instructions 'No special instructions were received'
_oxdiff_exptl_absorpt_empirical_details
;
Empirical correction (ABSPACK) includes:
- Absorption correction using spherical harmonics
- Frame scaling
- Detector area scaling
;
_oxdiff_exptl_absorpt_empirical_full_max 1.321
_oxdiff_exptl_absorpt_empirical_full_min 0.810

loop_
_space_group_symop_operation_xyz
'x, y, z'
'-x+1/2, y+1/2, -z+1/2'
'-x, -y, -z'
'x-1/2, -y-1/2, z-1/2'

loop_
_atom_site_label
_atom_site_type_symbol
_atom_site_fract_x
_atom_site_fract_y
_atom_site_fract_z
_atom_site_U_iso_or_equiv
_atom_site_adp_type
_atom_site_occupancy
_atom_site_site_symmetry_order
_atom_site_calc_flag
_atom_site_refinement_flags_posn
_atom_site_refinement_flags_adp
_atom_site_refinement_flags_occupancy
_atom_site_disorder_assembly
_atom_site_disorder_group
I1A I 0.64629(11) 0.15800(4) 0.72075(6) 0.02605(14) Uani 0.636(13) 1 d . . P A 1
I1B I 0.6336(4) 0.16239(15) 0.71657(16) 0.0367(3) Uani 0.364(13) 1 d . . P A 2
P1 P 0.27699(3) 0.33781(2) 0.79305(2) 0.01142(5) Uani 1 1 d . . . . .
P2 P 0.17000(3) 0.40079(2) 0.90083(2) 0.01315(5) Uani 1 1 d . . . . .
P3 P 0.16717(3) 0.23635(2) 0.77469(2) 0.01340(5) Uani 1 1 d . . . . .
P4 P 0.29296(3) 0.39326(2) 0.65826(2) 0.01355(5) Uani 1 1 d . . . . .
N1 N 0.41370(9) 0.31392(4) 0.82231(5) 0.01559(18) Uani 1 1 d . . . . .
H1 H 0.4260(16) 0.2902(7) 0.8023(9) 0.024(4) Uiso 1 1 d . . . . .
N2 N 0.22863(9) 0.36080(4) 0.85934(5) 0.01578(18) Uani 1 1 d . . . . .
N3 N 0.20149(9) 0.29107(4) 0.75775(5) 0.01485(17) Uani 1 1 d . . . . .
N4 N 0.27758(9) 0.38070(4) 0.73519(5) 0.01468(17) Uani 1 1 d . . . . .
N5 N 0.26350(9) 0.43957(4) 0.95174(5) 0.01577(18) Uani 1 1 d . . . . .
N6 N 0.09247(10) 0.37179(4) 0.95406(5) 0.01716(19) Uani 1 1 d . . . . .
N7 N 0.08404(9) 0.44133(4) 0.84925(5) 0.01558(18) Uani 1 1 d . . . . .
N8 N 0.25954(9) 0.20157(4) 0.83169(5) 0.01695(18) Uani 1 1 d . . . . .
N9 N 0.04118(9) 0.23691(4) 0.80862(6) 0.01797(19) Uani 1 1 d . . . . .
N10 N 0.15526(10) 0.20494(4) 0.69993(5) 0.01727(19) Uani 1 1 d . . . . .
N11 N 0.18907(9) 0.36462(4) 0.59911(5) 0.01616(18) Uani 1 1 d . . . . .
N12 N 0.41903(10) 0.37825(4) 0.62976(6) 0.0205(2) Uani 1 1 d . . . . .
N13 N 0.28463(10) 0.45491(4) 0.65163(5) 0.01793(19) Uani 1 1 d . . . . .
C1 C 0.52320(10) 0.33580(5) 0.86544(6) 0.0165(2) Uani 1 1 d . . . . .
C2 C 0.62633(12) 0.29880(6) 0.86332(7) 0.0245(3) Uani 1 1 d . . . . .
H2A H 0.605272 0.266383 0.881487 0.037 Uiso 1 1 calc GR . . . .
H2B H 0.700370 0.311410 0.892493 0.037 Uiso 1 1 calc GR . . . .
H2C H 0.639392 0.294920 0.814623 0.037 Uiso 1 1 calc GR . . . .
C3 C 0.55504(12) 0.38620(5) 0.83569(7) 0.0226(2) Uani 1 1 d . . . . .
H3A H 0.573191 0.381388 0.788183 0.034 Uiso 1 1 calc GR . . . .
H3B H 0.625844 0.400340 0.866208 0.034 Uiso 1 1 calc GR . . . .
H3C H 0.486462 0.409098 0.833640 0.034 Uiso 1 1 calc GR . . . .
C4 C 0.50493(12) 0.34163(5) 0.94174(7) 0.0226(2) Uani 1 1 d . . . . .
H4A H 0.435047 0.363229 0.943412 0.034 Uiso 1 1 calc GR . . . .
H4B H 0.577302 0.356641 0.969626 0.034 Uiso 1 1 calc GR . . . .
H4C H 0.490727 0.308757 0.961150 0.034 Uiso 1 1 calc GR . . . .
C5 C 0.34525(11) 0.46919(5) 0.91592(7) 0.0194(2) Uani 1 1 d . . . . .
H5A H 0.319327 0.465401 0.864424 0.023 Uiso 1 1 calc R . . . .
H5B H 0.427622 0.455030 0.928112 0.023 Uiso 1 1 calc R . . . .
C6 C 0.35157(14) 0.52461(5) 0.93330(8) 0.0280(3) Uani 1 1 d . . . . .
H6A H 0.407937 0.541013 0.907028 0.042 Uiso 1 1 calc GR . . . .
H6B H 0.379730 0.529084 0.983943 0.042 Uiso 1 1 calc GR . . . .
H6C H 0.271112 0.539478 0.920116 0.042 Uiso 1 1 calc GR . . . .
C7 C 0.31080(12) 0.42809(5) 1.02623(6) 0.0189(2) Uani 1 1 d . . . . .
H7A H 0.398777 0.421881 1.031402 0.023 Uiso 1 1 calc R . . . .
H7B H 0.272551 0.396873 1.038994 0.023 Uiso 1 1 calc R . . . .
C8 C 0.28975(14) 0.46897(6) 1.07822(7) 0.0277(3) Uani 1 1 d . . . . .
H8A H 0.207174 0.481818 1.065462 0.042 Uiso 1 1 calc GR . . . .
H8B H 0.347455 0.496220 1.076555 0.042 Uiso 1 1 calc GR . . . .
H8C H 0.301138 0.455080 1.125962 0.042 Uiso 1 1 calc GR . . . .
C9 C 0.09669(14) 0.31744(5) 0.96450(7) 0.0234(3) Uani 1 1 d . . . . .
H9A H 0.109452 0.301268 0.920172 0.028 Uiso 1 1 calc R . . . .
H9B H 0.017483 0.306119 0.974524 0.028 Uiso 1 1 calc R . . . .
C10 C 0.19575(17) 0.30001(6) 1.02426(8) 0.0332(3) Uani 1 1 d . . . . .
H10A H 0.275153 0.307389 1.012171 0.050 Uiso 1 1 calc GR . . . .
H10B H 0.188242 0.263948 1.031076 0.050 Uiso 1 1 calc GR . . . .
H10C H 0.187317 0.317527 1.067801 0.050 Uiso 1 1 calc GR . . . .
C11 C 0.02836(12) 0.39950(5) 1.00252(7) 0.0207(2) Uani 1 1 d . . . . .
H11A H 0.051007 0.435209 1.001877 0.025 Uiso 1 1 calc R . . . .
H11B H 0.055174 0.386877 1.050983 0.025 Uiso 1 1 calc R . . . .
C12 C -0.10820(13) 0.39511(6) 0.98422(8) 0.0287(3) Uani 1 1 d . . . . .
H12A H -0.136653 0.411491 0.938922 0.043 Uiso 1 1 calc GR . . . .
H12B H -0.145005 0.411236 1.020993 0.043 Uiso 1 1 calc GR . . . .
H12C H -0.131114 0.359753 0.980950 0.043 Uiso 1 1 calc GR . . . .
C13 C 0.04037(12) 0.48812(5) 0.87644(7) 0.0199(2) Uani 1 1 d . . . . .
H13A H 0.091797 0.496336 0.922076 0.024 Uiso 1 1 calc R . . . .
H13B H -0.043119 0.483016 0.885105 0.024 Uiso 1 1 calc R . . . .
C14 C 0.04149(18) 0.53177(5) 0.82649(8) 0.0341(4) Uani 1 1 d . . . . .
H14A H -0.015910 0.525427 0.782999 0.051 Uiso 1 1 calc GR . . . .
H14B H 0.122874 0.535783 0.815398 0.051 Uiso 1 1 calc GR . . . .
H14C H 0.018214 0.562321 0.848766 0.051 Uiso 1 1 calc GR . . . .
C15 C 0.01109(11) 0.42344(5) 0.78304(6) 0.0176(2) Uani 1 1 d . . . . .
H15A H 0.050209 0.393242 0.767601 0.021 Uiso 1 1 calc R . . . .
H15B H 0.011814 0.449371 0.746492 0.021 Uiso 1 1 calc R . . . .
C16 C -0.11992(12) 0.41084(6) 0.78691(8) 0.0264(3) Uani 1 1 d . . . . .
H16A H -0.161005 0.399208 0.740725 0.040 Uiso 1 1 calc GR . . . .
H16B H -0.160778 0.440715 0.800511 0.040 Uiso 1 1 calc GR . . . .
H16C H -0.122207 0.384513 0.821983 0.040 Uiso 1 1 calc GR . . . .
C17 C 0.27494(14) 0.21435(5) 0.90723(7) 0.0260(3) Uani 1 1 d . . . . .
H17A H 0.209814 0.237738 0.914293 0.031 Uiso 1 1 calc R . . . .
H17B H 0.352858 0.232060 0.920750 0.031 Uiso 1 1 calc R . . . .
C18 C 0.27290(18) 0.17029(7) 0.95580(8) 0.0387(4) Uani 1 1 d . . . . .
H18A H 0.198444 0.151148 0.941124 0.058 Uiso 1 1 calc GR . . . .
H18B H 0.275979 0.182220 1.004162 0.058 Uiso 1 1 calc GR . . . .
H18C H 0.342939 0.148876 0.953685 0.058 Uiso 1 1 calc GR . . . .
C19 C 0.36861(11) 0.18037(5) 0.80983(7) 0.0203(2) Uani 1 1 d . . . . .
H19A H 0.440587 0.197339 0.836449 0.024 Uiso 1 1 calc R . . . .
H19B H 0.365983 0.187700 0.759235 0.024 Uiso 1 1 calc R . . . .
C20 C 0.38335(15) 0.12442(6) 0.82105(11) 0.0363(4) Uani 1 1 d . . . . .
H20A H 0.443718 0.111807 0.794287 0.054 Uiso 1 1 calc GR . . . .
H20B H 0.305802 0.107800 0.804823 0.054 Uiso 1 1 calc GR . . . .
H20C H 0.410032 0.117534 0.871273 0.054 Uiso 1 1 calc GR . . . .
C21 C -0.01442(13) 0.19054(5) 0.83016(7) 0.0223(2) Uani 1 1 d . . . . .
H21A H 0.047412 0.163813 0.837224 0.027 Uiso 1 1 calc R . . . .
H21B H -0.079562 0.179872 0.791663 0.027 Uiso 1 1 calc R . . . .
C22 C -0.06678(17) 0.19655(6) 0.89742(9) 0.0359(4) Uani 1 1 d . . . . .
H22A H -0.136480 0.219105 0.888668 0.054 Uiso 1 1 calc GR . . . .
H22B H -0.005101 0.210550 0.934518 0.054 Uiso 1 1 calc GR . . . .
H22C H -0.092473 0.163887 0.912413 0.054 Uiso 1 1 calc GR . . . .
C23 C -0.04438(12) 0.27828(5) 0.78787(7) 0.0226(2) Uani 1 1 d . . . . .
H23A H 0.001602 0.309982 0.790980 0.027 Uiso 1 1 calc R . . . .
H23B H -0.100603 0.280181 0.822091 0.027 Uiso 1 1 calc R . . . .
C24 C -0.11845(13) 0.27380(6) 0.71389(9) 0.0314(3) Uani 1 1 d . . . . .
H24A H -0.063875 0.271849 0.679412 0.047 Uiso 1 1 calc GR . . . .
H24B H -0.170815 0.303125 0.703853 0.047 Uiso 1 1 calc GR . . . .
H24C H -0.168229 0.243559 0.710899 0.047 Uiso 1 1 calc GR . . . .
C25 C 0.11629(14) 0.15266(5) 0.69659(7) 0.0236(3) Uani 1 1 d . . . . .
H25A H 0.114883 0.140678 0.745043 0.028 Uiso 1 1 calc R . . . .
H25B H 0.176535 0.132405 0.677119 0.028 Uiso 1 1 calc R . . . .
C26 C -0.00705(16) 0.14408(6) 0.65221(8) 0.0347(4) Uani 1 1 d . . . . .
H26A H -0.004879 0.153275 0.603219 0.052 Uiso 1 1 calc GR . . . .
H26B H -0.067131 0.164651 0.670239 0.052 Uiso 1 1 calc GR . . . .
H26C H -0.028940 0.108752 0.654464 0.052 Uiso 1 1 calc GR . . . .
C27 C 0.17490(12) 0.22713(5) 0.63313(6) 0.0203(2) Uani 1 1 d . . . . .
H27A H 0.198527 0.262547 0.641337 0.024 Uiso 1 1 calc R . . . .
H27B H 0.097936 0.226365 0.599212 0.024 Uiso 1 1 calc R . . . .
C28 C 0.27145(16) 0.20051(6) 0.60088(8) 0.0311(3) Uani 1 1 d . . . . .
H28A H 0.283006 0.217860 0.557753 0.047 Uiso 1 1 calc GR . . . .
H28B H 0.246120 0.166014 0.589541 0.047 Uiso 1 1 calc GR . . . .
H28C H 0.347591 0.200480 0.634524 0.047 Uiso 1 1 calc GR . . . .
C29 C 0.06792(11) 0.35679(5) 0.61652(6) 0.0175(2) Uani 1 1 d . . . . .
H29A H 0.076555 0.349545 0.667519 0.021 Uiso 1 1 calc R . . . .
H29B H 0.031553 0.326995 0.590741 0.021 Uiso 1 1 calc R . . . .
C30 C -0.01881(13) 0.40071(6) 0.59915(7) 0.0256(3) Uani 1 1 d . . . . .
H30A H -0.031985 0.407063 0.548309 0.038 Uiso 1 1 calc GR . . . .
H30B H 0.016004 0.430518 0.624380 0.038 Uiso 1 1 calc GR . . . .
H30C H -0.096113 0.392754 0.613599 0.038 Uiso 1 1 calc GR . . . .
C31 C 0.19017(13) 0.36984(5) 0.52288(6) 0.0219(2) Uani 1 1 d . . . . .
H31A H 0.273111 0.378439 0.516092 0.026 Uiso 1 1 calc R . . . .
H31B H 0.136525 0.397870 0.504276 0.026 Uiso 1 1 calc R . . . .
C32 C 0.14956(14) 0.32304(6) 0.48057(7) 0.0272(3) Uani 1 1 d . . . . .
H32A H 0.157508 0.328262 0.431236 0.041 Uiso 1 1 calc GR . . . .
H32B H 0.064933 0.315965 0.483410 0.041 Uiso 1 1 calc GR . . . .
H32C H 0.200070 0.294752 0.499799 0.041 Uiso 1 1 calc GR . . . .
C33A C 0.43685(14) 0.32722(6) 0.60577(9) 0.0220(4) Uani 0.841(4) 1 d . . P B 1
H33A H 0.447160 0.328301 0.555796 0.026 Uiso 0.841(4) 1 calc R . P B 1
H33B H 0.363489 0.307329 0.608468 0.026 Uiso 0.841(4) 1 calc R . P B 1
C33B C 0.4590(7) 0.3192(3) 0.6486(4) 0.0167(17) Uani 0.159(4) 1 d . . P B 2
H33C H 0.525229 0.318272 0.689740 0.020 Uiso 0.159(4) 1 calc R . P B 2
H33D H 0.389359 0.300600 0.660886 0.020 Uiso 0.159(4) 1 calc R . P B 2
C34A C 0.54529(18) 0.30141(8) 0.64854(10) 0.0324(4) Uani 0.841(4) 1 d . . P B 1
H34A H 0.548554 0.266710 0.632764 0.049 Uiso 0.841(4) 1 calc GR . P B 1
H34B H 0.538188 0.301978 0.698511 0.049 Uiso 0.841(4) 1 calc GR . P B 1
H34C H 0.619295 0.318826 0.642009 0.049 Uiso 0.841(4) 1 calc GR . P B 1
C34B C 0.4996(11) 0.2950(4) 0.5872(5) 0.033(2) Uani 0.159(4) 1 d . . P B 2
H34D H 0.438679 0.300146 0.544926 0.049 Uiso 0.159(4) 1 calc GR . P B 2
H34E H 0.510476 0.259080 0.596216 0.049 Uiso 0.159(4) 1 calc GR . P B 2
H34F H 0.576509 0.309697 0.580185 0.049 Uiso 0.159(4) 1 calc GR . P B 2
C35 C 0.52602(13) 0.41086(6) 0.63891(8) 0.0262(3) Uani 1 1 d . . . . .
H35A H 0.589395 0.396352 0.675428 0.031 Uiso 1 1 calc R . . . .
H35B H 0.504020 0.443918 0.655947 0.031 Uiso 1 1 calc R . . . .
C36 C 0.57736(15) 0.41797(7) 0.57132(9) 0.0348(3) Uani 1 1 d . . . . .
H36A H 0.514185 0.431038 0.534292 0.052 Uiso 1 1 calc GR . . . .
H36B H 0.606037 0.385798 0.556370 0.052 Uiso 1 1 calc GR . . . .
H36C H 0.644872 0.441631 0.579835 0.052 Uiso 1 1 calc GR . . . .
C37 C 0.29939(14) 0.48126(5) 0.58656(7) 0.0247(3) Uani 1 1 d . . . . .
H37A H 0.320800 0.456550 0.552526 0.030 Uiso 1 1 calc R . . . .
H37B H 0.367776 0.504914 0.597648 0.030 Uiso 1 1 calc R . . . .
C38 C 0.18838(19) 0.50991(6) 0.55176(8) 0.0373(4) Uani 1 1 d . . . . .
H38A H 0.203369 0.524343 0.507336 0.056 Uiso 1 1 calc GR . . . .
H38B H 0.170971 0.536711 0.583173 0.056 Uiso 1 1 calc GR . . . .
H38C H 0.119122 0.487155 0.542316 0.056 Uiso 1 1 calc GR . . . .
C39 C 0.25448(12) 0.48642(5) 0.70839(6) 0.0189(2) Uani 1 1 d . . . . .
H39A H 0.233249 0.464755 0.746067 0.023 Uiso 1 1 calc R . . . .
H39B H 0.182626 0.506860 0.689735 0.023 Uiso 1 1 calc R . . . .
C40 C 0.35722(14) 0.52076(5) 0.73973(8) 0.0278(3) Uani 1 1 d . . . . .
H40A H 0.377850 0.542700 0.702855 0.042 Uiso 1 1 calc GR . . . .
H40B H 0.427963 0.500725 0.759549 0.042 Uiso 1 1 calc GR . . . .
H40C H 0.332205 0.541050 0.777038 0.042 Uiso 1 1 calc GR . . . .
O1A O 0.3566(3) 0.44134(9) 0.4219(2) 0.0555(9) Uani 0.754(9) 1 d . . P C 1
C41A C 0.3418(5) 0.4550(2) 0.3005(3) 0.0736(16) Uani 0.754(9) 1 d . . P C 1
H41A H 0.427548 0.445803 0.309316 0.110 Uiso 0.754(9) 1 calc GR . P C 1
H41B H 0.332821 0.489182 0.282285 0.110 Uiso 0.754(9) 1 calc GR . P C 1
H41C H 0.297174 0.432002 0.265781 0.110 Uiso 0.754(9) 1 calc GR . P C 1
C42A C 0.2934(3) 0.45178(12) 0.3668(2) 0.0314(6) Uani 0.754(9) 1 d . . P C 1
C43A C 0.1595(4) 0.46378(17) 0.36139(19) 0.0417(7) Uani 0.754(9) 1 d . . P C 1
H43A H 0.111590 0.439500 0.330279 0.063 Uiso 0.754(9) 1 calc GR . P C 1
H43B H 0.143588 0.497465 0.342092 0.063 Uiso 0.754(9) 1 calc GR . P C 1
H43C H 0.137192 0.462110 0.408314 0.063 Uiso 0.754(9) 1 calc GR . P C 1
O1B O 0.4020(9) 0.4414(2) 0.3898(5) 0.045(3) Uani 0.246(9) 1 d . . P C 2
C41B C 0.3183(12) 0.4584(7) 0.2719(7) 0.062(4) Uani 0.246(9) 1 d . . P C 2
H41D H 0.236368 0.465416 0.246962 0.094 Uiso 0.246(9) 1 calc R . P C 2
H41E H 0.371085 0.486756 0.266404 0.094 Uiso 0.246(9) 1 calc R . P C 2
H41F H 0.349250 0.428302 0.252197 0.094 Uiso 0.246(9) 1 calc R . P C 2
C42B C 0.3157(12) 0.4508(4) 0.3444(5) 0.036(2) Uani 0.246(9) 1 d . . P C 2
C43B C 0.1950(10) 0.4579(6) 0.3679(7) 0.0417(7) Uani 0.246(9) 1 d . . P C 2
H43D H 0.132945 0.465248 0.326879 0.063 Uiso 0.246(9) 1 calc R . P C 2
H43E H 0.173473 0.427276 0.390724 0.063 Uiso 0.246(9) 1 calc R . P C 2
H43F H 0.200580 0.485716 0.401358 0.063 Uiso 0.246(9) 1 calc R . P C 2

loop_
_atom_site_aniso_label
_atom_site_aniso_U_11
_atom_site_aniso_U_22
_atom_site_aniso_U_33
_atom_site_aniso_U_23
_atom_site_aniso_U_13
_atom_site_aniso_U_12
I1A 0.02243(18) 0.0243(3) 0.03051(17) 0.00686(15) 0.00196(14) -0.00669(16)
I1B 0.0320(6) 0.0523(7) 0.0276(4) -0.0028(4) 0.0107(4) -0.0185(5)
P1 0.01090(11) 0.01001(12) 0.01313(11) -0.00091(9) 0.00144(9) 0.00095(9)
P2 0.01295(12) 0.01300(13) 0.01351(12) -0.00183(9) 0.00233(9) 0.00150(10)
P3 0.01411(12) 0.01010(12) 0.01561(12) -0.00056(9) 0.00151(10) -0.00017(10)
P4 0.01411(12) 0.01157(13) 0.01531(12) -0.00096(9) 0.00355(10) -0.00092(10)
N1 0.0138(4) 0.0130(4) 0.0190(4) -0.0036(3) 0.0001(3) 0.0031(3)
N2 0.0171(4) 0.0153(4) 0.0153(4) -0.0021(3) 0.0036(3) 0.0039(4)
N3 0.0150(4) 0.0117(4) 0.0172(4) -0.0008(3) 0.0009(3) -0.0004(3)
N4 0.0148(4) 0.0129(4) 0.0160(4) 0.0003(3) 0.0017(3) -0.0010(3)
N5 0.0165(4) 0.0159(5) 0.0140(4) -0.0017(3) 0.0003(3) -0.0002(4)
N6 0.0210(5) 0.0144(4) 0.0178(4) -0.0023(3) 0.0081(4) 0.0001(4)
N7 0.0153(4) 0.0150(4) 0.0158(4) -0.0023(3) 0.0010(3) 0.0034(3)
N8 0.0192(5) 0.0132(4) 0.0177(4) 0.0007(3) 0.0012(4) 0.0030(4)
N9 0.0163(4) 0.0146(5) 0.0238(5) 0.0016(4) 0.0056(4) -0.0006(4)
N10 0.0226(5) 0.0113(4) 0.0174(4) -0.0021(3) 0.0022(4) -0.0014(4)
N11 0.0169(4) 0.0173(5) 0.0144(4) -0.0023(3) 0.0031(3) -0.0021(4)
N12 0.0173(5) 0.0173(5) 0.0289(5) -0.0072(4) 0.0097(4) -0.0035(4)
N13 0.0275(5) 0.0113(4) 0.0161(4) 0.0003(3) 0.0071(4) -0.0011(4)
C1 0.0124(5) 0.0184(5) 0.0175(5) -0.0019(4) -0.0007(4) 0.0018(4)
C2 0.0158(5) 0.0273(7) 0.0283(6) -0.0030(5) -0.0019(5) 0.0075(5)
C3 0.0190(6) 0.0209(6) 0.0267(6) -0.0003(5) 0.0003(5) -0.0038(5)
C4 0.0208(6) 0.0290(7) 0.0171(5) -0.0036(5) 0.0003(4) 0.0009(5)
C5 0.0174(5) 0.0187(6) 0.0216(5) -0.0015(4) 0.0022(4) -0.0019(4)
C6 0.0291(7) 0.0201(6) 0.0345(7) -0.0045(5) 0.0047(6) -0.0055(5)
C7 0.0206(5) 0.0194(6) 0.0151(5) -0.0028(4) -0.0011(4) 0.0037(4)
C8 0.0338(7) 0.0298(7) 0.0187(6) -0.0081(5) 0.0023(5) 0.0055(6)
C9 0.0340(7) 0.0150(6) 0.0236(6) -0.0014(4) 0.0115(5) -0.0017(5)
C10 0.0565(10) 0.0227(7) 0.0212(6) 0.0028(5) 0.0089(6) 0.0086(7)
C11 0.0236(6) 0.0206(6) 0.0200(5) -0.0036(4) 0.0097(4) 0.0000(5)
C12 0.0244(6) 0.0312(7) 0.0339(7) -0.0050(6) 0.0145(5) -0.0025(6)
C13 0.0190(5) 0.0172(5) 0.0231(5) -0.0042(4) 0.0029(4) 0.0055(4)
C14 0.0551(10) 0.0181(6) 0.0265(7) -0.0003(5) -0.0005(6) 0.0122(6)
C15 0.0156(5) 0.0188(5) 0.0172(5) -0.0026(4) -0.0006(4) 0.0027(4)
C16 0.0158(5) 0.0325(7) 0.0295(6) -0.0066(5) -0.0001(5) 0.0009(5)
C17 0.0355(7) 0.0224(6) 0.0181(5) 0.0004(5) -0.0007(5) 0.0077(5)
C18 0.0503(10) 0.0413(9) 0.0236(7) 0.0095(6) 0.0042(7) -0.0036(8)
C19 0.0166(5) 0.0162(5) 0.0278(6) 0.0043(5) 0.0034(4) 0.0020(4)
C20 0.0320(8) 0.0167(6) 0.0636(11) 0.0018(7) 0.0179(8) 0.0056(6)
C21 0.0235(6) 0.0186(6) 0.0255(6) 0.0004(5) 0.0063(5) -0.0055(5)
C22 0.0458(9) 0.0293(8) 0.0390(8) 0.0011(6) 0.0252(7) -0.0079(7)
C23 0.0164(5) 0.0192(6) 0.0332(7) 0.0026(5) 0.0074(5) 0.0024(4)
C24 0.0213(6) 0.0258(7) 0.0436(8) 0.0083(6) -0.0041(6) -0.0027(5)
C25 0.0333(7) 0.0129(5) 0.0250(6) -0.0049(4) 0.0065(5) -0.0052(5)
C26 0.0406(9) 0.0337(8) 0.0290(7) -0.0100(6) 0.0035(6) -0.0193(7)
C27 0.0284(6) 0.0154(5) 0.0166(5) -0.0009(4) 0.0026(4) 0.0004(5)
C28 0.0439(9) 0.0266(7) 0.0258(6) -0.0022(5) 0.0143(6) 0.0065(6)
C29 0.0154(5) 0.0187(5) 0.0177(5) -0.0019(4) 0.0009(4) -0.0014(4)
C30 0.0217(6) 0.0285(7) 0.0250(6) -0.0015(5) -0.0008(5) 0.0066(5)
C31 0.0276(6) 0.0223(6) 0.0159(5) -0.0019(4) 0.0041(4) -0.0019(5)
C32 0.0306(7) 0.0310(7) 0.0196(6) -0.0088(5) 0.0033(5) -0.0062(6)
C33A 0.0188(7) 0.0201(7) 0.0274(9) -0.0036(6) 0.0047(6) 0.0037(5)
C33B 0.018(3) 0.010(3) 0.021(4) 0.002(3) 0.002(3) 0.006(3)
C34A 0.0326(9) 0.0327(10) 0.0314(9) 0.0006(7) 0.0042(7) 0.0152(8)
C34B 0.051(6) 0.021(4) 0.031(5) 0.001(3) 0.021(4) 0.009(4)
C35 0.0206(6) 0.0276(7) 0.0327(7) -0.0085(5) 0.0112(5) -0.0088(5)
C36 0.0313(8) 0.0353(8) 0.0432(9) 0.0004(7) 0.0215(7) -0.0062(6)
C37 0.0400(8) 0.0168(6) 0.0190(5) 0.0021(4) 0.0092(5) -0.0038(5)
C38 0.0658(12) 0.0226(7) 0.0242(7) 0.0066(5) 0.0097(7) 0.0130(7)
C39 0.0263(6) 0.0127(5) 0.0182(5) -0.0014(4) 0.0055(4) 0.0014(4)
C40 0.0370(8) 0.0204(6) 0.0262(6) -0.0048(5) 0.0062(6) -0.0083(6)
O1A 0.0546(15) 0.0574(13) 0.0455(16) 0.0017(11) -0.0167(13) 0.0038(11)
C41A 0.073(3) 0.100(3) 0.054(3) -0.025(3) 0.030(2) -0.052(3)
C42A 0.0386(14) 0.0284(11) 0.0262(15) -0.0004(11) 0.0029(11) -0.0096(9)
C43A 0.0307(18) 0.0651(17) 0.0251(11) -0.0001(10) -0.0071(13) -0.0068(16)
O1B 0.051(4) 0.037(3) 0.038(4) 0.001(2) -0.020(3) 0.000(3)
C41B 0.032(5) 0.116(11) 0.044(7) -0.011(8) 0.018(5) -0.018(6)
C42B 0.050(6) 0.040(4) 0.017(4) 0.000(3) 0.003(4) -0.012(4)
C43B 0.0307(18) 0.0651(17) 0.0251(11) -0.0001(10) -0.0071(13) -0.0068(16)

loop_
_atom_type_symbol
_atom_type_description
_atom_type_scat_dispersion_real
_atom_type_scat_dispersion_imag
_atom_type_scat_source
C C 0.0033 0.0016 'International Tables Vol C Tables 4.2.6.8 and 6.1.1.4'
H H 0.0000 0.0000 'International Tables Vol C Tables 4.2.6.8 and 6.1.1.4'
I I -0.4742 1.8119 'International Tables Vol C Tables 4.2.6.8 and 6.1.1.4'
N N 0.0061 0.0033 'International Tables Vol C Tables 4.2.6.8 and 6.1.1.4'
O O 0.0106 0.0060 'International Tables Vol C Tables 4.2.6.8 and 6.1.1.4'
P P 0.1023 0.0942 'International Tables Vol C Tables 4.2.6.8 and 6.1.1.4'

loop_
_exptl_crystal_face_index_h
_exptl_crystal_face_index_k
_exptl_crystal_face_index_l
_exptl_crystal_face_perp_dist
3 5 1 0.0638
-5 -3 3 0.0334
2 -4 -5 0.0835
0 2 5 0.0814
1 -4 -5 0.1017
1 -5 -1 0.1228
-1 5 -1 0.0898

loop_
_geom_angle_atom_site_label_1
_geom_angle_atom_site_label_2
_geom_angle_atom_site_label_3
_geom_angle
_geom_angle_site_symmetry_1
_geom_angle_site_symmetry_3
_geom_angle_publ_flag
N2 P1 N1 107.33(5) . . ?
N2 P1 N3 114.48(6) . . ?
N2 P1 N4 108.89(5) . . ?
N3 P1 N1 103.51(5) . . ?
N3 P1 N4 109.33(5) . . ?
N4 P1 N1 113.32(5) . . ?
N2 P2 N5 116.90(6) . . ?
N2 P2 N6 108.21(6) . . ?
N2 P2 N7 113.40(5) . . ?
N6 P2 N5 105.86(5) . . ?
N6 P2 N7 111.37(5) . . ?
N7 P2 N5 100.78(5) . . ?
N3 P3 N8 121.01(5) . . ?
N3 P3 N9 109.38(5) . . ?
N3 P3 N10 106.29(5) . . ?
N9 P3 N8 102.86(5) . . ?
N10 P3 N8 103.80(5) . . ?
N10 P3 N9 113.69(6) . . ?
N4 P4 N11 111.78(5) . . ?
N4 P4 N12 120.34(6) . . ?
N4 P4 N13 105.92(5) . . ?
N12 P4 N11 101.49(5) . . ?
N12 P4 N13 104.87(6) . . ?
N13 P4 N11 112.40(6) . . ?
P1 N1 H1 112.5(13) . . ?
C1 N1 P1 131.64(8) . . ?
C1 N1 H1 113.9(13) . . ?
P2 N2 P1 155.99(7) . . ?
P3 N3 P1 141.03(7) . . ?
P4 N4 P1 146.25(7) . . ?
C5 N5 P2 116.07(8) . . ?
C5 N5 C7 114.81(10) . . ?
C7 N5 P2 121.81(8) . . ?
C9 N6 P2 122.92(9) . . ?
C9 N6 C11 114.81(10) . . ?
C11 N6 P2 121.67(9) . . ?
C13 N7 P2 122.45(8) . . ?
C15 N7 P2 118.97(8) . . ?
C15 N7 C13 114.51(9) . . ?
C17 N8 P3 118.42(9) . . ?
C19 N8 P3 118.79(8) . . ?
C19 N8 C17 114.12(10) . . ?
C21 N9 P3 122.20(9) . . ?
C23 N9 P3 117.39(8) . . ?
C23 N9 C21 114.76(10) . . ?
C25 N10 P3 120.20(9) . . ?
C25 N10 C27 115.92(10) . . ?
C27 N10 P3 123.78(8) . . ?
C29 N11 P4 118.32(8) . . ?
C29 N11 C31 114.00(10) . . ?
C31 N11 P4 120.68(9) . . ?
P4 N12 C33B 111.9(3) . . ?
C33A N12 P4 120.12(9) . . ?
C33A N12 C35 115.94(11) . . ?
C35 N12 P4 122.99(9) . . ?
C35 N12 C33B 110.7(3) . . ?
C37 N13 P4 121.98(9) . . ?
C39 N13 P4 122.19(8) . . ?
C39 N13 C37 115.71(10) . . ?
N1 C1 C2 106.76(10) . . ?
N1 C1 C3 111.29(10) . . ?
N1 C1 C4 110.13(10) . . ?
C2 C1 C3 109.47(11) . . ?
C4 C1 C2 108.66(10) . . ?
C4 C1 C3 110.42(11) . . ?
C1 C2 H2A 109.5 . . ?
C1 C2 H2B 109.5 . . ?
C1 C2 H2C 109.5 . . ?
H2A C2 H2B 109.5 . . ?
H2A C2 H2C 109.5 . . ?
H2B C2 H2C 109.5 . . ?
C1 C3 H3A 109.5 . . ?
C1 C3 H3B 109.5 . . ?
C1 C3 H3C 109.5 . . ?
H3A C3 H3B 109.5 . . ?
H3A C3 H3C 109.5 . . ?
H3B C3 H3C 109.5 . . ?
C1 C4 H4A 109.5 . . ?
C1 C4 H4B 109.5 . . ?
C1 C4 H4C 109.5 . . ?
H4A C4 H4B 109.5 . . ?
H4A C4 H4C 109.5 . . ?
H4B C4 H4C 109.5 . . ?
N5 C5 H5A 108.4 . . ?
N5 C5 H5B 108.4 . . ?
N5 C5 C6 115.58(11) . . ?
H5A C5 H5B 107.4 . . ?
C6 C5 H5A 108.4 . . ?
C6 C5 H5B 108.4 . . ?
C5 C6 H6A 109.5 . . ?
C5 C6 H6B 109.5 . . ?
C5 C6 H6C 109.5 . . ?
H6A C6 H6B 109.5 . . ?
H6A C6 H6C 109.5 . . ?
H6B C6 H6C 109.5 . . ?
N5 C7 H7A 108.6 . . ?
N5 C7 H7B 108.6 . . ?
N5 C7 C8 114.71(11) . . ?
H7A C7 H7B 107.6 . . ?
C8 C7 H7A 108.6 . . ?
C8 C7 H7B 108.6 . . ?
C7 C8 H8A 109.5 . . ?
C7 C8 H8B 109.5 . . ?
C7 C8 H8C 109.5 . . ?
H8A C8 H8B 109.5 . . ?
H8A C8 H8C 109.5 . . ?
H8B C8 H8C 109.5 . . ?
N6 C9 H9A 108.7 . . ?
N6 C9 H9B 108.7 . . ?
N6 C9 C10 114.05(12) . . ?
H9A C9 H9B 107.6 . . ?
C10 C9 H9A 108.7 . . ?
C10 C9 H9B 108.7 . . ?
C9 C10 H10A 109.5 . . ?
C9 C10 H10B 109.5 . . ?
C9 C10 H10C 109.5 . . ?
H10A C10 H10B 109.5 . . ?
H10A C10 H10C 109.5 . . ?
H10B C10 H10C 109.5 . . ?
N6 C11 H11A 108.9 . . ?
N6 C11 H11B 108.9 . . ?
N6 C11 C12 113.48(11) . . ?
H11A C11 H11B 107.7 . . ?
C12 C11 H11A 108.9 . . ?
C12 C11 H11B 108.9 . . ?
C11 C12 H12A 109.5 . . ?
C11 C12 H12B 109.5 . . ?
C11 C12 H12C 109.5 . . ?
H12A C12 H12B 109.5 . . ?
H12A C12 H12C 109.5 . . ?
H12B C12 H12C 109.5 . . ?
N7 C13 H13A 109.0 . . ?
N7 C13 H13B 109.0 . . ?
N7 C13 C14 112.94(11) . . ?
H13A C13 H13B 107.8 . . ?
C14 C13 H13A 109.0 . . ?
C14 C13 H13B 109.0 . . ?
C13 C14 H14A 109.5 . . ?
C13 C14 H14B 109.5 . . ?
C13 C14 H14C 109.5 . . ?
H14A C14 H14B 109.5 . . ?
H14A C14 H14C 109.5 . . ?
H14B C14 H14C 109.5 . . ?
N7 C15 H15A 108.5 . . ?
N7 C15 H15B 108.5 . . ?
N7 C15 C16 115.29(10) . . ?
H15A C15 H15B 107.5 . . ?
C16 C15 H15A 108.5 . . ?
C16 C15 H15B 108.5 . . ?
C15 C16 H16A 109.5 . . ?
C15 C16 H16B 109.5 . . ?
C15 C16 H16C 109.5 . . ?
H16A C16 H16B 109.5 . . ?
H16A C16 H16C 109.5 . . ?
H16B C16 H16C 109.5 . . ?
N8 C17 H17A 108.6 . . ?
N8 C17 H17B 108.6 . . ?
N8 C17 C18 114.77(12) . . ?
H17A C17 H17B 107.6 . . ?
C18 C17 H17A 108.6 . . ?
C18 C17 H17B 108.6 . . ?
C17 C18 H18A 109.5 . . ?
C17 C18 H18B 109.5 . . ?
C17 C18 H18C 109.5 . . ?
H18A C18 H18B 109.5 . . ?
H18A C18 H18C 109.5 . . ?
H18B C18 H18C 109.5 . . ?
N8 C19 H19A 108.6 . . ?
N8 C19 H19B 108.6 . . ?
N8 C19 C20 114.47(11) . . ?
H19A C19 H19B 107.6 . . ?
C20 C19 H19A 108.6 . . ?
C20 C19 H19B 108.6 . . ?
C19 C20 H20A 109.5 . . ?
C19 C20 H20B 109.5 . . ?
C19 C20 H20C 109.5 . . ?
H20A C20 H20B 109.5 . . ?
H20A C20 H20C 109.5 . . ?
H20B C20 H20C 109.5 . . ?
N9 C21 H21A 108.9 . . ?
N9 C21 H21B 108.9 . . ?
N9 C21 C22 113.19(11) . . ?
H21A C21 H21B 107.8 . . ?
C22 C21 H21A 108.9 . . ?
C22 C21 H21B 108.9 . . ?
C21 C22 H22A 109.5 . . ?
C21 C22 H22B 109.5 . . ?
C21 C22 H22C 109.5 . . ?
H22A C22 H22B 109.5 . . ?
H22A C22 H22C 109.5 . . ?
H22B C22 H22C 109.5 . . ?
N9 C23 H23A 108.6 . . ?
N9 C23 H23B 108.6 . . ?
N9 C23 C24 114.76(12) . . ?
H23A C23 H23B 107.6 . . ?
C24 C23 H23A 108.6 . . ?
C24 C23 H23B 108.6 . . ?
C23 C24 H24A 109.5 . . ?
C23 C24 H24B 109.5 . . ?
C23 C24 H24C 109.5 . . ?
H24A C24 H24B 109.5 . . ?
H24A C24 H24C 109.5 . . ?
H24B C24 H24C 109.5 . . ?
N10 C25 H25A 108.7 . . ?
N10 C25 H25B 108.7 . . ?
N10 C25 C26 114.02(12) . . ?
H25A C25 H25B 107.6 . . ?
C26 C25 H25A 108.7 . . ?
C26 C25 H25B 108.7 . . ?
C25 C26 H26A 109.5 . . ?
C25 C26 H26B 109.5 . . ?
C25 C26 H26C 109.5 . . ?
H26A C26 H26B 109.5 . . ?
H26A C26 H26C 109.5 . . ?
H26B C26 H26C 109.5 . . ?
N10 C27 H27A 108.9 . . ?
N10 C27 H27B 108.9 . . ?
N10 C27 C28 113.27(11) . . ?
H27A C27 H27B 107.7 . . ?
C28 C27 H27A 108.9 . . ?
C28 C27 H27B 108.9 . . ?
C27 C28 H28A 109.5 . . ?
C27 C28 H28B 109.5 . . ?
C27 C28 H28C 109.5 . . ?
H28A C28 H28B 109.5 . . ?
H28A C28 H28C 109.5 . . ?
H28B C28 H28C 109.5 . . ?
N11 C29 H29A 108.6 . . ?
N11 C29 H29B 108.6 . . ?
N11 C29 C30 114.87(11) . . ?
H29A C29 H29B 107.5 . . ?
C30 C29 H29A 108.6 . . ?
C30 C29 H29B 108.6 . . ?
C29 C30 H30A 109.5 . . ?
C29 C30 H30B 109.5 . . ?
C29 C30 H30C 109.5 . . ?
H30A C30 H30B 109.5 . . ?
H30A C30 H30C 109.5 . . ?
H30B C30 H30C 109.5 . . ?
N11 C31 H31A 108.8 . . ?
N11 C31 H31B 108.8 . . ?
N11 C31 C32 113.68(11) . . ?
H31A C31 H31B 107.7 . . ?
C32 C31 H31A 108.8 . . ?
C32 C31 H31B 108.8 . . ?
C31 C32 H32A 109.5 . . ?
C31 C32 H32B 109.5 . . ?
C31 C32 H32C 109.5 . . ?
H32A C32 H32B 109.5 . . ?
H32A C32 H32C 109.5 . . ?
H32B C32 H32C 109.5 . . ?
N12 C33A H33A 108.9 . . ?
N12 C33A H33B 108.9 . . ?
N12 C33A C34A 113.21(14) . . ?
H33A C33A H33B 107.7 . . ?
C34A C33A H33A 108.9 . . ?
C34A C33A H33B 108.9 . . ?
N12 C33B H33C 109.6 . . ?
N12 C33B H33D 109.6 . . ?
H33C C33B H33D 108.1 . . ?
C34B C33B N12 110.4(6) . . ?
C34B C33B H33C 109.6 . . ?
C34B C33B H33D 109.6 . . ?
C33A C34A H34A 109.5 . . ?
C33A C34A H34B 109.5 . . ?
C33A C34A H34C 109.5 . . ?
H34A C34A H34B 109.5 . . ?
H34A C34A H34C 109.5 . . ?
H34B C34A H34C 109.5 . . ?
C33B C34B H34D 109.5 . . ?
C33B C34B H34E 109.5 . . ?
C33B C34B H34F 109.5 . . ?
H34D C34B H34E 109.5 . . ?
H34D C34B H34F 109.5 . . ?
H34E C34B H34F 109.5 . . ?
N12 C35 H35A 108.9 . . ?
N12 C35 H35B 108.9 . . ?
N12 C35 C36 113.16(12) . . ?
H35A C35 H35B 107.8 . . ?
C36 C35 H35A 108.9 . . ?
C36 C35 H35B 108.9 . . ?
C35 C36 H36A 109.5 . . ?
C35 C36 H36B 109.5 . . ?
C35 C36 H36C 109.5 . . ?
H36A C36 H36B 109.5 . . ?
H36A C36 H36C 109.5 . . ?
H36B C36 H36C 109.5 . . ?
N13 C37 H37A 108.7 . . ?
N13 C37 H37B 108.7 . . ?
N13 C37 C38 114.43(12) . . ?
H37A C37 H37B 107.6 . . ?
C38 C37 H37A 108.7 . . ?
C38 C37 H37B 108.7 . . ?
C37 C38 H38A 109.5 . . ?
C37 C38 H38B 109.5 . . ?
C37 C38 H38C 109.5 . . ?
H38A C38 H38B 109.5 . . ?
H38A C38 H38C 109.5 . . ?
H38B C38 H38C 109.5 . . ?
N13 C39 H39A 109.0 . . ?
N13 C39 H39B 109.0 . . ?
N13 C39 C40 112.83(11) . . ?
H39A C39 H39B 107.8 . . ?
C40 C39 H39A 109.0 . . ?
C40 C39 H39B 109.0 . . ?
C39 C40 H40A 109.5 . . ?
C39 C40 H40B 109.5 . . ?
C39 C40 H40C 109.5 . . ?
H40A C40 H40B 109.5 . . ?
H40A C40 H40C 109.5 . . ?
H40B C40 H40C 109.5 . . ?
H41A C41A H41B 109.5 . . ?
H41A C41A H41C 109.5 . . ?
H41B C41A H41C 109.5 . . ?
C42A C41A H41A 109.5 . . ?
C42A C41A H41B 109.5 . . ?
C42A C41A H41C 109.5 . . ?
O1A C42A C41A 121.8(4) . . ?
O1A C42A C43A 122.3(3) . . ?
C41A C42A C43A 115.8(3) . . ?
C42A C43A H43A 109.5 . . ?
C42A C43A H43B 109.5 . . ?
C42A C43A H43C 109.5 . . ?
H43A C43A H43B 109.5 . . ?
H43A C43A H43C 109.5 . . ?
H43B C43A H43C 109.5 . . ?
H41D C41B H41E 109.5 . . ?
H41D C41B H41F 109.5 . . ?
H41E C41B H41F 109.5 . . ?
C42B C41B H41D 109.5 . . ?
C42B C41B H41E 109.5 . . ?
C42B C41B H41F 109.5 . . ?
O1B C42B C41B 126.1(11) . . ?
O1B C42B C43B 117.1(9) . . ?
C41B C42B C43B 116.7(10) . . ?
C42B C43B H43D 109.5 . . ?
C42B C43B H43E 109.5 . . ?
C42B C43B H43F 109.5 . . ?
H43D C43B H43E 109.5 . . ?
H43D C43B H43F 109.5 . . ?
H43E C43B H43F 109.5 . . ?

loop_
_geom_bond_atom_site_label_1
_geom_bond_atom_site_label_2
_geom_bond_distance
_geom_bond_site_symmetry_2
_geom_bond_publ_flag
P1 N1 1.6692(10) . ?
P1 N2 1.5954(10) . ?
P1 N3 1.5966(10) . ?
P1 N4 1.6012(10) . ?
P2 N2 1.5495(10) . ?
P2 N5 1.6697(10) . ?
P2 N6 1.6497(11) . ?
P2 N7 1.6634(10) . ?
P3 N3 1.5635(10) . ?
P3 N8 1.6604(10) . ?
P3 N9 1.6582(11) . ?
P3 N10 1.6536(10) . ?
P4 N4 1.5585(10) . ?
P4 N11 1.6704(10) . ?
P4 N12 1.6543(11) . ?
P4 N13 1.6568(11) . ?
N1 H1 0.768(18) . ?
N1 C1 1.4811(15) . ?
N5 C5 1.4722(16) . ?
N5 C7 1.4744(15) . ?
N6 C9 1.4685(17) . ?
N6 C11 1.4739(16) . ?
N7 C13 1.4741(15) . ?
N7 C15 1.4725(15) . ?
N8 C17 1.4761(16) . ?
N8 C19 1.4760(16) . ?
N9 C21 1.4808(16) . ?
N9 C23 1.4757(16) . ?
N10 C25 1.4646(16) . ?
N10 C27 1.4684(16) . ?
N11 C29 1.4716(16) . ?
N11 C31 1.4777(16) . ?
N12 C33A 1.4670(19) . ?
N12 C33B 1.666(7) . ?
N12 C35 1.4712(17) . ?
N13 C37 1.4727(16) . ?
N13 C39 1.4663(15) . ?
C1 C2 1.5300(17) . ?
C1 C3 1.5324(18) . ?
C1 C4 1.5272(17) . ?
C2 H2A 0.9800 . ?
C2 H2B 0.9800 . ?
C2 H2C 0.9800 . ?
C3 H3A 0.9800 . ?
C3 H3B 0.9800 . ?
C3 H3C 0.9800 . ?
C4 H4A 0.9800 . ?
C4 H4B 0.9800 . ?
C4 H4C 0.9800 . ?
C5 H5A 0.9900 . ?
C5 H5B 0.9900 . ?
C5 C6 1.5200(19) . ?
C6 H6A 0.9800 . ?
C6 H6B 0.9800 . ?
C6 H6C 0.9800 . ?
C7 H7A 0.9900 . ?
C7 H7B 0.9900 . ?
C7 C8 1.5294(18) . ?
C8 H8A 0.9800 . ?
C8 H8B 0.9800 . ?
C8 H8C 0.9800 . ?
C9 H9A 0.9900 . ?
C9 H9B 0.9900 . ?
C9 C10 1.530(2) . ?
C10 H10A 0.9800 . ?
C10 H10B 0.9800 . ?
C10 H10C 0.9800 . ?
C11 H11A 0.9900 . ?
C11 H11B 0.9900 . ?
C11 C12 1.518(2) . ?
C12 H12A 0.9800 . ?
C12 H12B 0.9800 . ?
C12 H12C 0.9800 . ?
C13 H13A 0.9900 . ?
C13 H13B 0.9900 . ?
C13 C14 1.515(2) . ?
C14 H14A 0.9800 . ?
C14 H14B 0.9800 . ?
C14 H14C 0.9800 . ?
C15 H15A 0.9900 . ?
C15 H15B 0.9900 . ?
C15 C16 1.5239(18) . ?
C16 H16A 0.9800 . ?
C16 H16B 0.9800 . ?
C16 H16C 0.9800 . ?
C17 H17A 0.9900 . ?
C17 H17B 0.9900 . ?
C17 C18 1.509(2) . ?
C18 H18A 0.9800 . ?
C18 H18B 0.9800 . ?
C18 H18C 0.9800 . ?
C19 H19A 0.9900 . ?
C19 H19B 0.9900 . ?
C19 C20 1.519(2) . ?
C20 H20A 0.9800 . ?
C20 H20B 0.9800 . ?
C20 H20C 0.9800 . ?
C21 H21A 0.9900 . ?
C21 H21B 0.9900 . ?
C21 C22 1.521(2) . ?
C22 H22A 0.9800 . ?
C22 H22B 0.9800 . ?
C22 H22C 0.9800 . ?
C23 H23A 0.9900 . ?
C23 H23B 0.9900 . ?
C23 C24 1.526(2) . ?
C24 H24A 0.9800 . ?
C24 H24B 0.9800 . ?
C24 H24C 0.9800 . ?
C25 H25A 0.9900 . ?
C25 H25B 0.9900 . ?
C25 C26 1.515(2) . ?
C26 H26A 0.9800 . ?
C26 H26B 0.9800 . ?
C26 H26C 0.9800 . ?
C27 H27A 0.9900 . ?
C27 H27B 0.9900 . ?
C27 C28 1.517(2) . ?
C28 H28A 0.9800 . ?
C28 H28B 0.9800 . ?
C28 H28C 0.9800 . ?
C29 H29A 0.9900 . ?
C29 H29B 0.9900 . ?
C29 C30 1.5269(18) . ?
C30 H30A 0.9800 . ?
C30 H30B 0.9800 . ?
C30 H30C 0.9800 . ?
C31 H31A 0.9900 . ?
C31 H31B 0.9900 . ?
C31 C32 1.5213(19) . ?
C32 H32A 0.9800 . ?
C32 H32B 0.9800 . ?
C32 H32C 0.9800 . ?
C33A H33A 0.9900 . ?
C33A H33B 0.9900 . ?
C33A C34A 1.515(2) . ?
C33B H33C 0.9900 . ?
C33B H33D 0.9900 . ?
C33B C34B 1.487(12) . ?
C34A H34A 0.9800 . ?
C34A H34B 0.9800 . ?
C34A H34C 0.9800 . ?
C34B H34D 0.9800 . ?
C34B H34E 0.9800 . ?
C34B H34F 0.9800 . ?
C35 H35A 0.9900 . ?
C35 H35B 0.9900 . ?
C35 C36 1.525(2) . ?
C36 H36A 0.9800 . ?
C36 H36B 0.9800 . ?
C36 H36C 0.9800 . ?
C37 H37A 0.9900 . ?
C37 H37B 0.9900 . ?
C37 C38 1.518(2) . ?
C38 H38A 0.9800 . ?
C38 H38B 0.9800 . ?
C38 H38C 0.9800 . ?
C39 H39A 0.9900 . ?
C39 H39B 0.9900 . ?
C39 C40 1.5171(19) . ?
C40 H40A 0.9800 . ?
C40 H40B 0.9800 . ?
C40 H40C 0.9800 . ?
O1A C42A 1.204(4) . ?
C41A H41A 0.9800 . ?
C41A H41B 0.9800 . ?
C41A H41C 0.9800 . ?
C41A C42A 1.476(5) . ?
C42A C43A 1.523(5) . ?
C43A H43A 0.9800 . ?
C43A H43B 0.9800 . ?
C43A H43C 0.9800 . ?
O1B C42B 1.215(12) . ?
C41B H41D 0.9800 . ?
C41B H41E 0.9800 . ?
C41B H41F 0.9800 . ?
C41B C42B 1.417(13) . ?
C42B C43B 1.512(17) . ?
C43B H43D 0.9800 . ?
C43B H43E 0.9800 . ?
C43B H43F 0.9800 . ?

loop_
_geom_torsion_atom_site_label_1
_geom_torsion_atom_site_label_2
_geom_torsion_atom_site_label_3
_geom_torsion_atom_site_label_4
_geom_torsion
_geom_torsion_site_symmetry_1
_geom_torsion_site_symmetry_2
_geom_torsion_site_symmetry_3
_geom_torsion_site_symmetry_4
_geom_torsion_publ_flag
P1 N1 C1 C2 -169.73(10) . . . . ?
P1 N1 C1 C3 -50.33(15) . . . . ?
P1 N1 C1 C4 72.48(14) . . . . ?
P2 N5 C5 C6 132.49(10) . . . . ?
P2 N5 C7 C8 -126.28(11) . . . . ?
P2 N6 C9 C10 89.75(13) . . . . ?
P2 N6 C11 C12 112.88(12) . . . . ?
P2 N7 C13 C14 141.24(11) . . . . ?
P2 N7 C15 C16 96.19(12) . . . . ?
P3 N8 C17 C18 136.06(12) . . . . ?
P3 N8 C19 C20 -127.74(12) . . . . ?
P3 N9 C21 C22 141.49(12) . . . . ?
P3 N9 C23 C24 75.87(13) . . . . ?
P3 N10 C25 C26 111.78(12) . . . . ?
P3 N10 C27 C28 123.36(12) . . . . ?
P4 N11 C29 C30 85.75(12) . . . . ?
P4 N11 C31 C32 145.42(10) . . . . ?
P4 N12 C33A C34A -119.09(14) . . . . ?
P4 N12 C33B C34B 137.1(6) . . . . ?
P4 N12 C35 C36 -131.48(12) . . . . ?
P4 N13 C37 C38 116.91(12) . . . . ?
P4 N13 C39 C40 115.63(11) . . . . ?
N1 P1 N2 P2 133.32(18) . . . . ?
N1 P1 N3 P3 53.29(12) . . . . ?
N1 P1 N4 P4 70.33(13) . . . . ?
N2 P1 N1 C1 -52.39(12) . . . . ?
N2 P1 N3 P3 -63.20(12) . . . . ?
N2 P1 N4 P4 -170.31(11) . . . . ?
N2 P2 N5 C5 58.09(10) . . . . ?
N2 P2 N5 C7 -90.46(10) . . . . ?
N2 P2 N6 C9 7.60(12) . . . . ?
N2 P2 N6 C11 178.25(9) . . . . ?
N2 P2 N7 C13 -166.99(10) . . . . ?
N2 P2 N7 C15 36.94(11) . . . . ?
N3 P1 N1 C1 -173.82(11) . . . . ?
N3 P1 N2 P2 -112.41(18) . . . . ?
N3 P1 N4 P4 -44.57(14) . . . . ?
N3 P3 N8 C17 70.82(12) . . . . ?
N3 P3 N8 C19 -75.03(11) . . . . ?
N3 P3 N9 C21 -179.98(9) . . . . ?
N3 P3 N9 C23 27.93(11) . . . . ?
N3 P3 N10 C25 -176.16(10) . . . . ?
N3 P3 N10 C27 0.10(12) . . . . ?
N4 P1 N1 C1 67.86(12) . . . . ?
N4 P1 N2 P2 10.3(2) . . . . ?
N4 P1 N3 P3 174.34(10) . . . . ?
N4 P4 N11 C29 33.44(11) . . . . ?
N4 P4 N11 C31 -177.59(9) . . . . ?
N4 P4 N12 C33A 81.43(13) . . . . ?
N4 P4 N12 C33B 48.6(3) . . . . ?
N4 P4 N12 C35 -86.94(12) . . . . ?
N4 P4 N13 C37 177.91(10) . . . . ?
N4 P4 N13 C39 -6.09(12) . . . . ?
N5 P2 N2 P1 -94.81(19) . . . . ?
N5 P2 N6 C9 -118.46(10) . . . . ?
N5 P2 N6 C11 52.18(11) . . . . ?
N5 P2 N7 C13 -41.25(11) . . . . ?
N5 P2 N7 C15 162.69(9) . . . . ?
N6 P2 N2 P1 145.88(18) . . . . ?
N6 P2 N5 C5 178.65(9) . . . . ?
N6 P2 N5 C7 30.11(11) . . . . ?
N6 P2 N7 C13 70.67(11) . . . . ?
N6 P2 N7 C15 -85.39(10) . . . . ?
N7 P2 N2 P1 21.8(2) . . . . ?
N7 P2 N5 C5 -65.27(9) . . . . ?
N7 P2 N5 C7 146.19(9) . . . . ?
N7 P2 N6 C9 132.89(10) . . . . ?
N7 P2 N6 C11 -56.47(11) . . . . ?
N8 P3 N3 P1 -29.73(13) . . . . ?
N8 P3 N9 C21 -50.15(11) . . . . ?
N8 P3 N9 C23 157.76(9) . . . . ?
N8 P3 N10 C25 55.20(11) . . . . ?
N8 P3 N10 C27 -128.54(10) . . . . ?
N9 P3 N3 P1 89.40(11) . . . . ?
N9 P3 N8 C17 -51.48(11) . . . . ?
N9 P3 N8 C19 162.67(9) . . . . ?
N9 P3 N10 C25 -55.78(11) . . . . ?
N9 P3 N10 C27 120.48(10) . . . . ?
N10 P3 N3 P1 -147.48(10) . . . . ?
N10 P3 N8 C17 -170.20(10) . . . . ?
N10 P3 N8 C19 43.96(10) . . . . ?
N10 P3 N9 C21 61.40(11) . . . . ?
N10 P3 N9 C23 -90.69(10) . . . . ?
N11 P4 N4 P1 61.17(14) . . . . ?
N11 P4 N12 C33A -42.46(12) . . . . ?
N11 P4 N12 C33B -75.3(3) . . . . ?
N11 P4 N12 C35 149.17(11) . . . . ?
N11 P4 N13 C37 -59.76(12) . . . . ?
N11 P4 N13 C39 116.24(10) . . . . ?
N12 P4 N4 P1 -57.67(14) . . . . ?
N12 P4 N11 C29 162.95(9) . . . . ?
N12 P4 N11 C31 -48.07(11) . . . . ?
N12 P4 N13 C37 49.65(12) . . . . ?
N12 P4 N13 C39 -134.34(10) . . . . ?
N13 P4 N4 P1 -176.10(12) . . . . ?
N13 P4 N11 C29 -85.52(10) . . . . ?
N13 P4 N11 C31 63.46(11) . . . . ?
N13 P4 N12 C33A -159.62(11) . . . . ?
N13 P4 N12 C33B 167.6(3) . . . . ?
N13 P4 N12 C35 32.01(13) . . . . ?
C5 N5 C7 C8 84.82(14) . . . . ?
C7 N5 C5 C6 -76.76(14) . . . . ?
C9 N6 C11 C12 -75.77(15) . . . . ?
C11 N6 C9 C10 -81.48(15) . . . . ?
C13 N7 C15 C16 -61.70(15) . . . . ?
C15 N7 C13 C14 -61.73(15) . . . . ?
C17 N8 C19 C20 85.01(15) . . . . ?
C19 N8 C17 C18 -76.56(16) . . . . ?
C21 N9 C23 C24 -78.27(14) . . . . ?
C23 N9 C21 C22 -65.75(16) . . . . ?
C25 N10 C27 C28 -60.24(16) . . . . ?
C27 N10 C25 C26 -64.76(16) . . . . ?
C29 N11 C31 C32 -64.36(15) . . . . ?
C31 N11 C29 C30 -65.22(14) . . . . ?
C33A N12 C35 C36 59.70(18) . . . . ?
C33B N12 C35 C36 92.5(3) . . . . ?
C35 N12 C33A C34A 50.07(19) . . . . ?
C35 N12 C33B C34B -81.8(7) . . . . ?
C37 N13 C39 C40 -68.13(15) . . . . ?
C39 N13 C37 C38 -59.34(16) . . . . ?

loop_
_exptl_oxdiff_crystal_face_indexfrac_h
_exptl_oxdiff_crystal_face_indexfrac_k
_exptl_oxdiff_crystal_face_indexfrac_l
_exptl_oxdiff_crystal_face_x
_exptl_oxdiff_crystal_face_y
_exptl_oxdiff_crystal_face_z
2.9987 5.0050 0.9997 0.2266 0.0225 0.0809
-4.9977 -3.0098 2.9996 -0.3188 -0.0304 0.0815
1.9992 -3.9945 -4.9991 0.0724 -0.0114 -0.2211
0.0007 2.0005 4.9994 0.0322 -0.0691 0.1786
0.9994 -3.9970 -4.9992 0.0118 0.0082 -0.2141
1.0004 -4.9953 -0.9995 0.0160 -0.1008 -0.1085
-1.0008 4.9946 -1.0003 -0.0222 0.1449 0.0486
